data_4304495
loop_
_publ_author_name
'Stefan Lange'
'Melanie Bawohl'
'Tom Nilges'

_publ_contact_author_address
; 
PD Dr. Tom Nilges
Institut fuer Anorganische und Analytische Chemie
Corrensstrasse 30

48149 Muenster
Germany
;
_publ_contact_author_email
;
nilges@uni-muenster.de
;
_publ_contact_author_fax
;
+492518336002
;
_publ_contact_author_name 'Tom Nilges'
_publ_contact_author_phone
;
+492518336645
;
_publ_section_title
;
Crystal Structures and Thermal and Electrical Properties of the New Silver
(poly)Chalcogenide Halides Ag23Te12Cl and Ag23Te12Br
;
_journal_name_full 'Inorganic Chemistry'
_journal_page_first 2625
_journal_page_last 2633
_journal_paper_doi 10.1021/ic701988u
_journal_volume 47
_journal_year 2008
_chemical_formula_sum 'Ag23 Br Te12'
_chemical_formula_weight 4092.1
_chemical_name_systematic ' ?'
_space_group_IT_number 58
_symmetry_cell_setting orthorhombic
_symmetry_space_group_name_Hall '-P 2 2n'
_symmetry_space_group_name_H-M 'P n n m'
_cell_angle_alpha 90
_cell_angle_beta 90
_cell_angle_gamma 90
_cell_formula_units_Z 4
_cell_length_a 21.1517(15)
_cell_length_b 21.1517(15)
_cell_length_c 7.7591(6)
_cell_measurement_reflns_used 11239
_cell_measurement_temperature 293
_cell_measurement_theta_max 27.26
_cell_measurement_theta_min 1.93
_cell_volume 3471.4(4)
_computing_publication_material '(Jana2000; Petricek and Dusek, 2000)'
_computing_structure_refinement '(Jana2000; Petricek and Dusek, 2000)'
_diffrn_ambient_temperature 293
_diffrn_measured_fraction_theta_full 0.98
_diffrn_measurement_device_type 'IPDS II'
_diffrn_radiation_monochromator graphite
_diffrn_radiation_source X-ray
_diffrn_radiation_type 'Mo K\a'
_diffrn_radiation_wavelength 0.71073
_diffrn_reflns_av_R_equivalents 0.0509
_diffrn_reflns_av_sigmaI/netI 0.0930
_diffrn_reflns_limit_h_max 26
_diffrn_reflns_limit_h_min -26
_diffrn_reflns_limit_k_max 22
_diffrn_reflns_limit_k_min -26
_diffrn_reflns_limit_l_max 7
_diffrn_reflns_limit_l_min -9
_diffrn_reflns_number 11822
_diffrn_reflns_theta_full 26.88
_diffrn_reflns_theta_max 26.88
_diffrn_reflns_theta_min 1.92
_exptl_absorpt_coefficient_mu 23.668
_exptl_absorpt_correction_T_max 0.364
_exptl_absorpt_correction_T_min 0.111
_exptl_absorpt_correction_type numerical
_exptl_absorpt_process_details X-Shape
_exptl_crystal_colour 'dark grey'
_exptl_crystal_density_diffrn 7.8273
_exptl_crystal_description isomorphic
_exptl_crystal_F_000 6960
_exptl_crystal_size_max 0.08
_exptl_crystal_size_mid 0.06
_exptl_crystal_size_min 0.04
_refine_diff_density_max 0.83
_refine_diff_density_min -1.03
_refine_ls_extinction_method none
_refine_ls_goodness_of_fit_gt 1.60
_refine_ls_goodness_of_fit_ref 1.08
_refine_ls_number_parameters 433
_refine_ls_number_reflns 3884
_refine_ls_R_factor_all 0.1167
_refine_ls_R_factor_gt 0.0404
_refine_ls_shift/su_max 0.0034
_refine_ls_shift/su_mean 0.0015
_refine_ls_structure_factor_coef Fsqd
_refine_ls_weighting_details w=1/\s^2^(I)
_refine_ls_weighting_scheme sigma
_refine_ls_wR_factor_gt 0.0461
_refine_ls_wR_factor_ref 0.0565
_reflns_number_gt 1489
_reflns_number_total 3884
_reflns_threshold_expression I>3\s(I)
_cod_data_source_file ic701988u-file003.cif
_cod_data_source_block Ag23Te12Br_293K
_cod_original_sg_symbol_Hall '-P -2z;-2xn'
_cod_original_formula_sum 'Ag23 Br1 Te12'
_cod_database_code 4304495

loop_
_symmetry_equiv_pos_site_id
_symmetry_equiv_pos_as_xyz
1 x,y,z
2 1/2-x,1/2+y,1/2+z
3 -x,-y,z
4 1/2+x,1/2-y,1/2+z
5 -x,-y,-z
6 1/2+x,1/2-y,1/2-z
7 x,y,-z
8 1/2-x,1/2+y,1/2-z

loop_
_atom_site_label
_atom_site_type_symbol
_atom_site_fract_x
_atom_site_fract_y
_atom_site_fract_z
_atom_site_adp_type
_atom_site_U_iso_or_equiv
_atom_site_symmetry_multiplicity
_atom_site_occupancy
_atom_site_calc_flag
_atom_site_refinement_flags
_atom_site_disorder_assembly
_atom_site_disorder_group
Te1a Te 0.1198(2) 0.12878(18) 0 Uani 0.0433(13) 4 1 d . . .
Te2a Te 0.1685(2) 0.0356(2) -0.5 Uani 0.0489(14) 4 1 d . . .
Te3a Te 0.1574(3) 0.2694(3) -0.5 Uani 0.0663(17) 4 1 d . . .
Te4a Te -0.2711(3) 0.1576(2) -0.5 Uani 0.0730(19) 4 1 d . . .
Te5a Te 0.0161(3) 0.3003(2) 0 Uani 0.0633(17) 4 1 d . . .
Te1b Te -0.1272(2) 0.12083(19) 0 Uani 0.0501(14) 4 1 d . . .
Te2b Te -0.0377(2) 0.1683(2) -0.5 Uani 0.0516(15) 4 1 d . . .
Te3b Te 0.3956(2) -0.0012(3) -0.5 Uani 0.0647(17) 4 1 d . . .
Te4b Te -0.0004(3) 0.3963(2) -0.5 Uani 0.0647(17) 4 1 d . . .
Te5b Te -0.2986(3) 0.0138(3) 0 Uani 0.0725(19) 4 1 d . . .
Te6a Te 0.3217(3) 0.1796(3) -0.308(2) Uani 0.069(5) 8 0.51(3) d . . .
Te6b Te -0.1821(4) 0.3206(3) -0.3156(19) Uani 0.063(4) 8 0.49(3) d . . .
Br Br 0 0 0.2448(4) Uani 0.055(2) 4 1 d . . .
Ag1 Ag 0.0094(7) 0.4200(4) 0.1652(13) Uani 0.155(5) 8 0.554(17) d . . .
Ag2 Ag -0.4294(5) 0.0006(4) 0.101(3) Uani 0.145(9) 8 0.435(15) d . . .
Ag3 Ag 0.0752(7) -0.0444(8) -0.5 Uani 0.067(5) 4 0.309(18) d . . .
Ag4 Ag 0.0604(6) 0.0887(8) -0.5 Uani 0.25(4) 4 0.34(3) d . . .
Ag5 Ag 0.0399(8) 0.2826(6) -0.3437(17) Uani 0.125(6) 8 0.45(2) d . . .
Ag6 Ag -0.2688(6) 0.0348(6) -0.366(2) Uani 0.099(5) 8 0.348(19) d . . .
Ag7 Ag -0.0783(6) 0.2380(7) 0.202(2) Uani 0.100(6) 8 0.331(17) d . . .
Ag8 Ag -0.2816(6) -0.0556(6) 0.3100(17) Uani 0.095(5) 8 0.343(16) d . . .
Ag9 Ag -0.3812(6) 0.129(2) -0.259(4) Uani 0.65(4) 8 0.53(3) d . . .
Ag10 Ag -0.1631(14) 0.103(2) -0.353(2) Uani 0.161(19) 8 0.170(17) d . . .
Ag11 Ag 0.1867(19) 0.1554(4) -0.368(4) Uani 0.339(18) 8 0.46(2) d . . .
Ag12 Ag -0.1596(5) 0.1804(10) -0.2994(10) Uani 0.104(5) 8 0.465(18) d . . .
Ag13 Ag 0.0591(7) 0.2045(6) -0.258(2) Uani 0.109(6) 8 0.295(14) d . . .
Ag14 Ag -0.2427(19) 0.0668(7) -0.2751(17) Uani 0.35(2) 8 0.48(3) d . . .
Ag15 Ag 0.2933(11) 0.0821(9) -0.539(3) Uani 0.071(10) 8 0.172(11) d . . .
Ag16 Ag -0.0683(9) 0.2858(6) -0.402(4) Uani 0.234(15) 8 0.41(2) d . . .
Ag17 Ag 0.4313(6) 0.1162(6) -0.332(3) Uani 0.110(6) 8 0.36(2) d . . .
Ag18 Ag -0.1097(8) 0.4347(10) -0.317(3) Uani 0.131(9) 8 0.30(2) d . . .
Ag19 Ag 0.0598(13) 0.1176(12) -0.307(3) Uani 0.195(13) 8 0.29(2) d . . .
Ag20 Ag -0.1331(11) 0.0849(10) -0.369(2) Uani 0.195(10) 8 0.40(2) d . . .
Ag21 Ag 0.1935(6) 0.2113(10) -0.199(2) Uani 0.175(9) 8 0.46(2) d . . .
Ag22 Ag -0.2139(6) 0.2116(7) -0.108(3) Uani 0.278(11) 8 0.493(18) d . . .
Ag23 Ag 0.1208(17) 0.0043(4) 0 Uani 0.27(2) 4 0.63(4) d . . .
Ag24 Ag 0.0017(11) 0.1059(8) 0 Uani 0.234(13) 4 0.24(3) d . . .
Ag25 Ag 0.2234(7) 0.0723(7) -0.8110(14) Uani 0.092(6) 8 0.317(16) d . . .
Ag26 Ag -0.0542(16) 0.2132(10) -0.835(3) Uani 0.42(2) 8 0.14(3) d . . .
Ag27 Ag 0.1585(17) -0.0029(17) -0.180(3) Uani 0.40(2) 8 0.44(2) d . . .
Ag28 Ag -0.0045(5) 0.1405(12) -0.1456(18) Uani 0.190(11) 8 0.396(18) d . . .
Ag29 Ag 0.4016(10) 0.155(4) -0.5 Uani 0.44(5) 4 0.40(4) d . . .
Ag30 Ag -0.1348(9) 0.3986(12) -0.5 Uani 0.120(11) 4 0.31(3) d . . .
Ag31 Ag 0.245(3) 0.2038(13) 0 Uani 0.47(4) 4 0.42(4) d . . .
Ag32 Ag 0 0.5 0.254(3) Uani 0.149(11) 4 0.279(12) d . . .
Ag33 Ag 0.2386(11) 0.3651(5) -0.383(2) Uani 0.121(6) 8 0.354(17) d . . .
Ag34 Ag -0.3786(14) 0.2448(12) -0.327(2) Uani 0.192(14) 8 0.33(2) d . . .
Ag35 Ag 0.1366(8) 0.3877(6) -0.5 Uani 0.32(2) 4 0.6(2) d . . .

loop_
_atom_site_aniso_label
_atom_site_aniso_type_symbol
_atom_site_aniso_U_11
_atom_site_aniso_U_22
_atom_site_aniso_U_33
_atom_site_aniso_U_12
_atom_site_aniso_U_13
_atom_site_aniso_U_23
Te1a Te 0.047(2) 0.043(2) 0.040(2) 0.0003(18) 0 0
Te2a Te 0.049(3) 0.054(3) 0.044(2) 0.004(2) 0 0
Te3a Te 0.064(3) 0.081(3) 0.055(3) -0.018(3) 0 0
Te4a Te 0.114(4) 0.045(2) 0.060(3) 0.014(3) 0 0
Te5a Te 0.089(4) 0.048(2) 0.053(3) 0.017(2) 0 0
Te1b Te 0.055(3) 0.040(2) 0.055(2) 0.0023(19) 0 0
Te2b Te 0.056(3) 0.046(2) 0.053(3) 0.003(2) 0 0
Te3b Te 0.062(3) 0.076(3) 0.056(3) 0.006(2) 0 0
Te4b Te 0.091(4) 0.041(2) 0.062(3) -0.004(2) 0 0
Te5b Te 0.069(3) 0.095(4) 0.053(3) -0.019(3) 0 0
Te6a Te 0.056(5) 0.064(5) 0.089(13) -0.011(3) 0.007(4) -0.018(4)
Te6b Te 0.083(5) 0.053(4) 0.053(9) 0.004(4) 0.001(4) -0.011(3)
Br Br 0.075(5) 0.046(3) 0.0447(14) 0.001(4) 0 0
Ag1 Ag 0.279(14) 0.110(6) 0.075(5) 0.006(7) 0.053(6) -0.004(3)
Ag2 Ag 0.079(6) 0.084(5) 0.27(3) -0.026(4) 0.000(7) 0.045(7)
Ag3 Ag 0.068(9) 0.062(9) 0.070(9) -0.017(6) 0 0
Ag4 Ag 0.011(6) 0.055(9) 0.67(11) 0.013(5) 0 0
Ag5 Ag 0.154(12) 0.132(9) 0.087(8) 0.043(7) 0.061(7) 0.016(7)
Ag6 Ag 0.091(9) 0.091(8) 0.113(9) 0.042(6) -0.004(7) 0.004(7)
Ag7 Ag 0.066(7) 0.099(10) 0.136(14) 0.029(6) -0.013(8) 0.038(10)
Ag8 Ag 0.079(9) 0.109(8) 0.098(9) -0.023(6) -0.048(7) 0.045(7)
Ag9 Ag 0.108(10) 1.34(12) 0.49(4) 0.14(3) -0.072(17) -0.72(7)
Ag10 Ag 0.14(3) 0.32(5) 0.026(10) 0.17(3) -0.054(12) -0.059(16)
Ag11 Ag 0.67(5) 0.051(6) 0.30(2) -0.007(8) -0.14(2) 0.016(6)
Ag12 Ag 0.123(8) 0.137(13) 0.052(4) -0.010(4) -0.028(4) 0.018(4)
Ag13 Ag 0.092(10) 0.120(11) 0.116(11) 0.055(7) -0.072(8) -0.039(8)
Ag14 Ag 0.91(6) 0.113(10) 0.045(8) -0.12(2) 0.005(17) 0.053(7)
Ag15 Ag 0.041(9) 0.089(11) 0.08(3) 0.012(6) -0.005(8) -0.025(11)
Ag16 Ag 0.208(15) 0.056(7) 0.44(4) 0.018(7) 0.24(2) -0.004(11)
Ag17 Ag 0.086(9) 0.090(8) 0.154(13) 0.003(5) 0.032(6) 0.029(6)
Ag18 Ag 0.063(9) 0.172(18) 0.159(17) 0.013(9) 0.063(10) 0.003(14)
Ag19 Ag 0.25(3) 0.19(2) 0.144(19) -0.116(19) -0.161(19) 0.098(16)
Ag20 Ag 0.207(19) 0.180(16) 0.200(16) -0.164(16) 0.094(12) -0.081(11)
Ag21 Ag 0.135(9) 0.26(2) 0.128(12) -0.021(11) -0.008(9) 0.134(14)
Ag22 Ag 0.129(8) 0.228(13) 0.48(3) 0.124(8) 0.186(12) 0.257(16)
Ag23 Ag 0.27(2) 0.021(4) 0.53(6) 0.016(7) 0 0
Ag24 Ag 0.091(14) 0.109(11) 0.50(3) -0.036(8) 0 0
Ag25 Ag 0.102(10) 0.135(13) 0.039(6) 0.081(9) 0.023(6) 0.030(6)
Ag26 Ag 0.66(5) 0.234(17) 0.36(3) -0.19(2) 0.05(2) 0.038(14)
Ag27 Ag 0.53(5) 0.50(5) 0.175(18) 0.44(5) 0.25(3) 0.28(3)
Ag28 Ag 0.044(6) 0.39(3) 0.140(10) 0.038(8) 0.023(6) 0.157(14)
Ag29 Ag 0.043(13) 0.91(13) 0.37(6) -0.05(3) 0 0
Ag30 Ag 0.104(15) 0.119(16) 0.14(2) 0.038(11) 0 0
Ag31 Ag 0.86(11) 0.38(3) 0.18(3) 0.19(3) 0 0
Ag32 Ag 0.16(2) 0.22(3) 0.067(7) -0.099(16) 0 0
Ag33 Ag 0.135(11) 0.076(7) 0.153(12) -0.021(5) -0.052(8) 0.009(6)
Ag34 Ag 0.28(3) 0.23(2) 0.067(10) -0.040(18) -0.106(15) -0.011(11)
Ag35 Ag 0.235(15) 0.100(9) 0.61(7) 0.020(6) 0 0

loop_
_atom_type_symbol
_atom_type_scat_dispersion_real
_atom_type_scat_dispersion_imag
_atom_type_scat_source
_atom_type_scat_Cromer_Mann_a1
_atom_type_scat_Cromer_Mann_b1
_atom_type_scat_Cromer_Mann_a2
_atom_type_scat_Cromer_Mann_b2
_atom_type_scat_Cromer_Mann_a3
_atom_type_scat_Cromer_Mann_b3
_atom_type_scat_Cromer_Mann_a4
_atom_type_scat_Cromer_Mann_b4
_atom_type_scat_Cromer_Mann_c
Br -0.290 2.460 'International Tables Vol C Tables  4.2.6.8 and 6.1.1.4' 17.1789 2.1723 5.2358 16.579599 5.6377 0.2609 3.9851 41.4328 2.9557
Ag -0.897 1.102 'International Tables Vol C Tables  4.2.6.8 and 6.1.1.4' 19.2808 0.6446 16.688499 7.4726 4.8045 24.6605 1.0463 99.815598 5.179
Te -0.531 1.675 'International Tables Vol C Tables  4.2.6.8 and 6.1.1.4' 19.964399 4.81742 19.0138 0.420885 6.14487 28.5284 2.5239 70.840302 4.352

loop_
_geom_bond_atom_site_label_1
_geom_bond_atom_site_label_2
_geom_bond_site_symmetry_1
_geom_bond_site_symmetry_2
_geom_bond_distance
_geom_bond_publ_flag
Te6a Te6a . 7_554 2.97(3) yes
Te6a Te6b . 6_554 0.96(2) yes
Te6b Te6b . 7_554 2.86(2) yes
Ag1 Te5a . . 2.842(10) yes
Ag1 Te3b . 2_555 2.908(13) yes
Ag1 Te4b . 1_556 2.654(10) yes
Ag2 Te4b . 2_445 2.772(13) yes
Ag2 Te4b . 6_454 2.760(13) yes
Ag2 Te5b . . 2.889(13) yes
Ag3 Te2a . . 2.599(16) yes
Ag3 Te2b . 5_554 2.740(18) yes
Ag3 Br . 1_554 2.708(11) yes
Ag3 Br . 5_555 2.708(11) yes
Ag4 Te2a . . 2.546(15) yes
Ag4 Te2b . . 2.672(15) yes
Ag5 Te3a . . 2.779(17) yes
Ag5 Te5a . . 2.739(13) yes
Ag5 Te4b . . 2.824(14) yes
Ag6 Te2a . 5_554 2.791(15) yes
Ag6 Te4a . . 2.798(15) yes
Ag6 Te3b . 5_554 2.962(15) yes
Ag6 Te5b . . 2.946(19) yes
Ag7 Te5a . . 2.862(16) yes
Ag7 Te2b . 1_556 2.871(17) yes
Ag8 Te2a . 5_555 2.842(13) yes
Ag8 Te5b . . 2.841(13) yes
Ag10 Te4a . . 2.81(3) yes
Ag10 Te1b . . 2.868(20) yes
Ag11 Te2a . . 2.757(16) yes
Ag11 Te3a . . 2.692(18) yes
Ag12 Te4a . . 2.866(11) yes
Ag12 Te1b . . 2.731(12) yes
Ag13 Te1a . . 2.868(15) yes
Ag13 Te5a . . 2.990(15) yes
Ag13 Te2b . . 2.881(15) yes
Ag14 Te4a . . 2.664(17) yes
Ag14 Te5b . . 2.68(2) yes
Ag15 Te2a . . 2.83(2) yes
Ag15 Te3b . . 2.81(2) yes
Ag16 Te2b . . 2.680(16) yes
Ag16 Te4b . . 2.847(17) yes
Ag17 Te5a . 6_554 2.835(15) yes
Ag17 Te3b . . 2.904(15) yes
Ag17 Te4b . 6_554 2.966(19) yes
Ag18 Te3b . 6_454 2.84(2) yes
Ag18 Te4b . . 2.833(19) yes
Ag18 Te5b . 2_454 2.93(2) yes
Ag19 Te1a . . 2.71(3) yes
Ag19 Te2b . . 2.77(3) yes
Ag19 Br . 5_555 2.83(3) yes
Ag20 Te2a . 5_554 2.84(2) yes
Ag20 Te1b . . 2.968(18) yes
Ag20 Te2b . . 2.87(2) yes
Ag21 Te1a . . 2.806(18) yes
Ag21 Te3a . . 2.746(17) yes
Ag22 Te3a . 6_454 2.877(14) yes
Ag22 Te1b . . 2.783(15) yes
Ag23 Te1a . . 2.634(10) yes
Ag23 Te1b . 5_555 2.649(10) yes
Ag24 Te1a . . 2.54(2) yes
Ag24 Te1b . . 2.74(2) yes
Ag24 Br . . 2.936(13) yes
Ag24 Br . 5_555 2.936(13) yes
Ag25 Te1a . 1_554 2.895(15) yes
Ag25 Te2a . . 2.788(12) yes
Ag25 Te5b . 5_554 2.828(15) yes
Ag26 Te5a . 1_554 2.69(3) yes
Ag26 Te1b . 1_554 2.80(3) yes
Ag26 Te2b . . 2.79(3) yes
Ag27 Te2a . . 2.62(2) yes
Ag27 Te1b . 5_555 2.93(3) yes
Ag28 Te1a . . 2.871(11) yes
Ag28 Te1b . . 2.861(12) yes
Ag28 Te2b . . 2.898(15) yes
Ag29 Te5a . 6_554 2.60(4) yes
Ag30 Te4b . . 2.84(2) yes
Ag30 Te5b . 2_454 2.82(3) yes
Ag31 Te4a . 6_554 2.95(3) yes
Ag32 Te3b . 2_555 2.959(17) yes
Ag32 Te3b . 6_454 2.959(17) yes
Ag32 Te4b . 1_556 2.909(17) yes
Ag32 Te4b . 5_565 2.909(17) yes
Ag33 Te3a . . 2.806(18) yes
Ag33 Te1b . 6_554 2.99(2) yes
Ag33 Te5b . 6_554 2.830(14) yes
Ag34 Te1a . 6_454 2.99(2) yes
Ag34 Te3a . 6_454 2.664(19) yes
Ag34 Te5a . 6_454 2.77(3) yes
Ag35 Te3a . . 2.540(13) yes
Ag35 Te4b . . 2.903(18) yes
Ag35 Te5b . 6_554 2.495(15) yes
